data_4077959
loop_
_publ_author_name
'Braunschweig, Holger'
'Friedrich, Maria'
'Radacki, Krzysztof'
'Wolf, Justin'

_publ_section_title
;
 Synthesis and Reactivity of Palladium- and Platinum-Bridged
 Heterobimetallic [3]Trochrocenophanes
;
_journal_issue 8
_journal_name_full Organometallics
_journal_page_first 3027
_journal_paper_doi 10.1021/om201119v
_journal_volume 31
_journal_year 2012
_chemical_formula_moiety 'C52 H64 Cr P2 Pt, C6 H6 '
_chemical_formula_sum 'C58 H70 Cr P2 Pt'
_chemical_formula_weight 1076.17
_chemical_name_common
;
?
;
_chemical_name_systematic
; 
?
;
_space_group_IT_number 2
_symmetry_cell_setting triclinic
_symmetry_space_group_name_Hall '-P 1'
_symmetry_space_group_name_H-M 'P -1'
_atom_sites_solution_hydrogens geom
_atom_sites_solution_primary direct
_atom_sites_solution_secondary difmap
_audit_creation_method SHELXL-97
_cell_angle_alpha 87.408(11)
_cell_angle_beta 88.332(11)
_cell_angle_gamma 69.159(9)
_cell_formula_units_Z 2
_cell_length_a 9.8671(19)
_cell_length_b 11.902(2)
_cell_length_c 22.483(5)
_cell_measurement_reflns_used 8025
_cell_measurement_temperature 100(2)
_cell_measurement_theta_max 26.09
_cell_measurement_theta_min 2.32
_cell_volume 2464.8(8)
_computing_cell_refinement 'Saint+ ver. 7.68A (Bruker AXS)'
_computing_data_collection 'APEX2 ver. 2010.3 (Bruker AXS)'
_computing_data_reduction 'Saint+ ver. 7.68A (Bruker AXS)'
_computing_molecular_graphics 'XP ver. 5.1 (Bruker AXS, 1998)'
_computing_publication_material 'SHELXL-97 (Sheldrick, 2008)'
_computing_structure_refinement 'SHELXL-97 (Sheldrick, 1997)'
_computing_structure_solution 'SHELXS-97 (Sheldrick, 1990)'
_diffrn_ambient_temperature 100(2)
_diffrn_detector_area_resol_mean 8.333
_diffrn_measured_fraction_theta_full 0.980
_diffrn_measured_fraction_theta_max 0.830
_diffrn_measurement_device_type 'Bruker X8-APEX II'
_diffrn_measurement_method '\f and \w scans'
_diffrn_radiation_monochromator 'multi-layer mirror'
_diffrn_radiation_source 'rotating anode'
_diffrn_radiation_type MoK\a
_diffrn_radiation_wavelength 0.71073
_diffrn_reflns_av_R_equivalents 0.0000
_diffrn_reflns_av_sigmaI/netI 0.0387
_diffrn_reflns_limit_h_max 13
_diffrn_reflns_limit_h_min -13
_diffrn_reflns_limit_k_max 15
_diffrn_reflns_limit_k_min -15
_diffrn_reflns_limit_l_max 30
_diffrn_reflns_limit_l_min 0
_diffrn_reflns_number 11364
_diffrn_reflns_theta_full 25.50
_diffrn_reflns_theta_max 29.20
_diffrn_reflns_theta_min 1.81
_exptl_absorpt_coefficient_mu 3.157
_exptl_absorpt_correction_T_max 0.745689
_exptl_absorpt_correction_T_min 0.573429
_exptl_absorpt_correction_type multi-scan
_exptl_absorpt_process_details 'TwinAbs 2008/3 (Bruker 2008)'
_exptl_crystal_colour green
_exptl_crystal_density_diffrn 1.450
_exptl_crystal_density_method 'not measured'
_exptl_crystal_description plate
_exptl_crystal_F_000 1100
_exptl_crystal_size_max 0.21
_exptl_crystal_size_mid 0.18
_exptl_crystal_size_min 0.06
_refine_diff_density_max 3.970
_refine_diff_density_min -5.409
_refine_diff_density_rms 0.273
_refine_ls_extinction_method none
_refine_ls_goodness_of_fit_ref 1.122
_refine_ls_hydrogen_treatment constr
_refine_ls_matrix_type full
_refine_ls_number_parameters 604
_refine_ls_number_reflns 11364
_refine_ls_number_restraints 448
_refine_ls_restrained_S_all 1.110
_refine_ls_R_factor_all 0.0515
_refine_ls_R_factor_gt 0.0343
_refine_ls_shift/su_max 0.002
_refine_ls_shift/su_mean 0.000
_refine_ls_structure_factor_coef Fsqd
_refine_ls_weighting_details 'calc w=1/[\s^2^(Fo^2^)+(0.0254P)^2^+15.2102P] where P=(Fo^2^+2Fc^2^)/3'
_refine_ls_weighting_scheme calc
_refine_ls_wR_factor_gt 0.0767
_refine_ls_wR_factor_ref 0.0947
_reflns_number_gt 10745
_reflns_number_total 11364
_reflns_threshold_expression >2sigma(I)
_cod_data_source_file om201119v_si_002.cif
_cod_data_source_block 16
_cod_depositor_comments
;
The following automatic conversions were performed:

'_symmetry_cell_setting' value 'Triclinic' changed to 'triclinic'
according to /home/saulius/struct/CIF-dictionaries/cif_core.dic
dictionary named 'cif_core.dic' version 2.4.1 from 2010-06-29.

Automatic conversion script
Id: cif_fix_values 1715 2011-07-08 13:25:40Z adriana 
;
_cod_original_cell_volume 2464.9(9)
_cod_original_sg_symbol_H-M P-1
_cod_database_code 4077959

loop_
_symmetry_equiv_pos_as_xyz
'x, y, z'
'-x, -y, -z'

loop_
_atom_site_label
_atom_site_type_symbol
_atom_site_fract_x
_atom_site_fract_y
_atom_site_fract_z
_atom_site_U_iso_or_equiv
_atom_site_adp_type
_atom_site_occupancy
_atom_site_symmetry_multiplicity
_atom_site_calc_flag
_atom_site_refinement_flags
_atom_site_disorder_assembly
_atom_site_disorder_group
Cr1 Cr 0.26137(11) 0.37979(9) 0.82560(5) 0.0179(2) Uani 1 1 d . . .
Pt1 Pt 0.73946(3) 0.24113(2) 0.767334(12) 0.01656(6) Uani 1 1 d . . .
P1 P 0.63951(16) 0.21645(14) 0.85863(7) 0.0139(3) Uani 1 1 d . . .
P2 P 0.53974(19) 0.33725(15) 0.70806(7) 0.0195(3) Uani 1 1 d . . .
C1_1 C 0.4464(6) 0.2492(5) 0.8709(3) 0.0160(12) Uani 1 1 d . . .
C2_1 C 0.3653(6) 0.1869(6) 0.8435(3) 0.0189(13) Uani 1 1 d . . .
H2_1 H 0.4003 0.1296 0.8134 0.023 Uiso 1 1 calc R . .
C3_1 C 0.2234(7) 0.2255(6) 0.8692(3) 0.0188(12) Uani 1 1 d . . .
H3_1 H 0.1472 0.1986 0.8596 0.023 Uiso 1 1 calc R . .
C4_1 C 0.2169(7) 0.3115(6) 0.9118(3) 0.0209(13) Uani 1 1 d . . .
H4_1 H 0.1341 0.3538 0.9351 0.025 Uiso 1 1 calc R . .
C5_1 C 0.3536(7) 0.3238(6) 0.9138(3) 0.0179(12) Uani 1 1 d . . .
H5_1 H 0.3793 0.3737 0.9397 0.021 Uiso 1 1 calc R . .
C1_2 C 0.3592(7) 0.4116(6) 0.7428(3) 0.0196(12) Uani 1 1 d . . .
C2_2 C 0.2418(8) 0.3760(7) 0.7302(3) 0.0268(15) Uani 1 1 d . . .
H2_2 H 0.2587 0.3195 0.6998 0.032 Uiso 1 1 calc R . .
C3_2 C 0.1019(7) 0.4130(7) 0.7569(3) 0.0299(16) Uani 1 1 d . . .
H3_2 H 0.0382 0.3768 0.7424 0.036 Uiso 1 1 calc R . .
C4_2 C 0.0444(8) 0.4954(7) 0.8016(3) 0.0316(17) Uani 1 1 d . . .
H4_2 H -0.0530 0.5073 0.8130 0.038 Uiso 1 1 calc R . .
C5_2 C 0.1087(7) 0.5626(6) 0.8319(4) 0.0302(16) Uani 1 1 d . . .
H5_2 H 0.0508 0.6130 0.8616 0.036 Uiso 1 1 calc R . .
C6_2 C 0.2518(7) 0.5640(5) 0.8232(3) 0.0244(14) Uani 1 1 d . . .
H6_2 H 0.2762 0.6179 0.8469 0.029 Uiso 1 1 calc R . .
C7_2 C 0.3607(7) 0.4967(5) 0.7847(3) 0.0207(13) Uani 1 1 d . . .
H7_2 H 0.4498 0.5100 0.7868 0.025 Uiso 1 1 calc R . .
C1_3 C 0.6806(6) 0.3074(5) 0.9163(3) 0.0151(12) Uani 1 1 d . . .
H1_3 H 0.6191 0.3047 0.9521 0.018 Uiso 1 1 calc R . .
C2_3 C 0.6392(7) 0.4395(5) 0.8960(3) 0.0184(12) Uani 1 1 d . . .
H2A_3 H 0.6967 0.4457 0.8600 0.022 Uiso 1 1 calc R . .
H2B_3 H 0.5353 0.4723 0.8854 0.022 Uiso 1 1 calc R . .
C3_3 C 0.6666(7) 0.5137(6) 0.9448(3) 0.0208(13) Uani 1 1 d . . .
H3A_3 H 0.6011 0.5147 0.9792 0.025 Uiso 1 1 calc R . .
H3B_3 H 0.6439 0.5977 0.9296 0.025 Uiso 1 1 calc R . .
C4_3 C 0.8240(7) 0.4628(6) 0.9655(3) 0.0220(13) Uani 1 1 d . . .
H4A_3 H 0.8893 0.4701 0.9324 0.026 Uiso 1 1 calc R . .
H4B_3 H 0.8363 0.5095 0.9989 0.026 Uiso 1 1 calc R . .
C5_3 C 0.8639(7) 0.3322(6) 0.9853(3) 0.0201(13) Uani 1 1 d . . .
H5A_3 H 0.8046 0.3263 1.0207 0.024 Uiso 1 1 calc R . .
H5B_3 H 0.9671 0.2996 0.9968 0.024 Uiso 1 1 calc R . .
C6_3 C 0.8398(7) 0.2567(6) 0.9363(3) 0.0201(14) Uani 1 1 d . . .
H6A_3 H 0.8641 0.1724 0.9514 0.024 Uiso 1 1 calc R . .
H6B_3 H 0.9045 0.2571 0.9019 0.024 Uiso 1 1 calc R . .
C1_4 C 0.7178(7) 0.0620(5) 0.8906(3) 0.0177(12) Uani 1 1 d . . .
H1_4 H 0.8240 0.0450 0.8944 0.021 Uiso 1 1 calc R . .
C2_4 C 0.6613(7) 0.0448(6) 0.9534(3) 0.0202(13) Uani 1 1 d . . .
H2A_4 H 0.6713 0.1059 0.9796 0.024 Uiso 1 1 calc R . .
H2B_4 H 0.5571 0.0557 0.9518 0.024 Uiso 1 1 calc R . .
C3_4 C 0.7468(8) -0.0812(6) 0.9789(3) 0.0252(14) Uani 1 1 d . . .
H3A_4 H 0.7072 -0.0923 1.0188 0.030 Uiso 1 1 calc R . .
H3B_4 H 0.8495 -0.0896 0.9835 0.030 Uiso 1 1 calc R . .
C4_4 C 0.7385(8) -0.1784(6) 0.9384(3) 0.0273(15) Uani 1 1 d . . .
H4A_4 H 0.8000 -0.2586 0.9545 0.033 Uiso 1 1 calc R . .
H4B_4 H 0.6373 -0.1762 0.9376 0.033 Uiso 1 1 calc R . .
C5_4 C 0.7889(8) -0.1596(6) 0.8752(3) 0.0266(15) Uani 1 1 d . . .
H5A_4 H 0.7755 -0.2199 0.8493 0.032 Uiso 1 1 calc R . .
H5B_4 H 0.8936 -0.1721 0.8753 0.032 Uiso 1 1 calc R . .
C6_4 C 0.7043(7) -0.0328(5) 0.8499(3) 0.0200(13) Uani 1 1 d . . .
H6A_4 H 0.7426 -0.0220 0.8097 0.024 Uiso 1 1 calc R . .
H6B_4 H 0.6008 -0.0227 0.8462 0.024 Uiso 1 1 calc R . .
C1_5 C 0.5183(9) 0.2293(7) 0.6554(3) 0.0268(15) Uani 1 1 d . . .
H1_5 H 0.4213 0.2678 0.6366 0.032 Uiso 1 1 calc R . .
C2_5 C 0.6327(10) 0.1987(8) 0.6051(3) 0.036(2) Uani 1 1 d . . .
H2A_5 H 0.7304 0.1587 0.6221 0.043 Uiso 1 1 calc R . .
H2B_5 H 0.6309 0.2736 0.5835 0.043 Uiso 1 1 calc R . .
C3_5 C 0.6013(13) 0.1148(9) 0.5617(4) 0.053(3) Uani 1 1 d . . .
H3A_5 H 0.5073 0.1579 0.5422 0.063 Uiso 1 1 calc R . .
H3B_5 H 0.6777 0.0933 0.5302 0.063 Uiso 1 1 calc R . .
C4_5 C 0.5965(15) 0.0006(9) 0.5931(4) 0.069(4) Uani 1 1 d . . .
H4A_5 H 0.5691 -0.0479 0.5643 0.083 Uiso 1 1 calc R . .
H4B_5 H 0.6941 -0.0477 0.6081 0.083 Uiso 1 1 calc R . .
C5_5 C 0.4886(13) 0.0285(9) 0.6447(4) 0.054(3) Uani 1 1 d . . .
H5A_5 H 0.4945 -0.0474 0.6664 0.065 Uiso 1 1 calc R . .
H5B_5 H 0.3891 0.0667 0.6292 0.065 Uiso 1 1 calc R . .
C6_5 C 0.5193(9) 0.1130(6) 0.6877(3) 0.0306(17) Uani 1 1 d . . .
H6A_5 H 0.4449 0.1327 0.7199 0.037 Uiso 1 1 calc R . .
H6B_5 H 0.6151 0.0716 0.7061 0.037 Uiso 1 1 calc R . .
C1_6 C 0.5590(8) 0.4590(6) 0.6582(3) 0.0221(13) Uani 1 1 d . . .
H1_6 H 0.6447 0.4205 0.6317 0.026 Uiso 1 1 calc R . .
C2_6 C 0.5923(8) 0.5557(6) 0.6911(3) 0.0261(15) Uani 1 1 d . . .
H2A_6 H 0.6779 0.5175 0.7166 0.031 Uiso 1 1 calc R . .
H2B_6 H 0.5088 0.5988 0.7171 0.031 Uiso 1 1 calc R . .
C3_6 C 0.6226(9) 0.6459(7) 0.6460(3) 0.0336(17) Uani 1 1 d . . .
H3A_6 H 0.6417 0.7091 0.6677 0.040 Uiso 1 1 calc R . .
H3B_6 H 0.7101 0.6035 0.6219 0.040 Uiso 1 1 calc R . .
C4_6 C 0.4948(10) 0.7036(7) 0.6051(4) 0.045(2) Uani 1 1 d . . .
H4A_6 H 0.5178 0.7591 0.5758 0.054 Uiso 1 1 calc R . .
H4B_6 H 0.4089 0.7510 0.6288 0.054 Uiso 1 1 calc R . .
C5_6 C 0.4604(10) 0.6070(8) 0.5723(4) 0.0409(19) Uani 1 1 d . . .
H5A_6 H 0.5439 0.5633 0.5465 0.049 Uiso 1 1 calc R . .
H5B_6 H 0.3753 0.6458 0.5466 0.049 Uiso 1 1 calc R . .
C6_6 C 0.4282(9) 0.5174(7) 0.6169(4) 0.0368(18) Uani 1 1 d . . .
H6A_6 H 0.4090 0.4543 0.5951 0.044 Uiso 1 1 calc R . .
H6B_6 H 0.3408 0.5599 0.6410 0.044 Uiso 1 1 calc R . .
C1_7 C 0.9315(6) 0.1329(6) 0.8010(3) 0.0175(13) Uani 1 1 d . . .
C2_7 C 1.0450(7) 0.0553(6) 0.8133(3) 0.0236(14) Uani 1 1 d . . .
C3_7 C 1.1836(7) -0.0377(6) 0.8233(3) 0.0222(14) Uani 1 1 d . . .
C4_7 C 1.2210(8) -0.0969(7) 0.8784(3) 0.0280(15) Uani 1 1 d . . .
H4_7 H 1.1549 -0.0751 0.9111 0.034 Uiso 1 1 calc R . .
C5_7 C 1.3561(7) -0.1885(7) 0.8857(3) 0.0279(15) Uani 1 1 d . . .
H5_7 H 1.3808 -0.2283 0.9236 0.033 Uiso 1 1 calc R . .
C6_7 C 1.4545(7) -0.2224(6) 0.8390(3) 0.0263(15) Uani 1 1 d . . .
H6_7 H 1.5459 -0.2851 0.8442 0.032 Uiso 1 1 calc R . .
C7_7 C 1.4155(8) -0.1616(6) 0.7839(3) 0.0315(17) Uani 1 1 d . . .
H7_7 H 1.4825 -0.1830 0.7514 0.038 Uiso 1 1 calc R . .
C8_7 C 1.2832(3) -0.0720(3) 0.77541(14) 0.0307(15) Uani 1 1 d . . .
H8_7 H 1.2588 -0.0331 0.7373 0.037 Uiso 1 1 calc R . .
C1_8 C -0.1345(3) 0.2566(3) 0.70022(14) 0.0147(15) Uani 0.541(8) 1 d PRU . 1
C2_8 C -0.0535(3) 0.2659(3) 0.66127(14) 0.0251(14) Uani 0.541(8) 1 d PRU . 1
C3_8 C 0.0390(3) 0.2865(3) 0.61434(14) 0.0336(13) Uani 0.541(8) 1 d PRU . 1
C4_8 C 0.1338(3) 0.1931(3) 0.58192(14) 0.0417(16) Uani 0.541(8) 1 d PRU . 1
H4_8 H 0.1405 0.1126 0.5909 0.050 Uiso 0.541(8) 1 d PR . 1
C5_8 C 0.2189(3) 0.2175(3) 0.53627(14) 0.0486(19) Uani 0.541(8) 1 d PRU . 1
H5_8 H 0.2834 0.1530 0.5145 0.058 Uiso 0.541(8) 1 d PR . 1
C6_8 C 0.2111(3) 0.3340(3) 0.52205(14) 0.0464(18) Uani 0.541(8) 1 d PRU . 1
H6_8 H 0.2687 0.3502 0.4906 0.056 Uiso 0.541(8) 1 d PR . 1
C7_8 C 0.1165(3) 0.4268(3) 0.55504(14) 0.0454(17) Uani 0.541(8) 1 d PRU . 1
H7_8 H 0.1104 0.5073 0.5461 0.054 Uiso 0.541(8) 1 d PR . 1
C8_8 C 0.0318(3) 0.4040(3) 0.60035(14) 0.0415(15) Uani 0.541(8) 1 d PRU . 1
H8_8 H -0.0320 0.4687 0.6223 0.050 Uiso 0.541(8) 1 d PR . 1
C1_18 C -0.1576(3) 0.2921(3) 0.69514(14) 0.0228(17) Uani 0.459(8) 1 d PRU . 2
C2_18 C -0.0797(3) 0.2890(3) 0.65295(14) 0.0245(15) Uani 0.459(8) 1 d PRU . 2
C3_18 C 0.0130(3) 0.2942(3) 0.60283(14) 0.0340(13) Uani 0.459(8) 1 d PRU . 2
C4_18 C 0.0586(3) 0.2044(3) 0.56144(14) 0.0403(17) Uani 0.459(8) 1 d PRU . 2
H4_18 H 0.0302 0.1361 0.5661 0.048 Uiso 0.459(8) 1 d PR . 2
C5_18 C 0.1458(3) 0.2144(3) 0.51316(14) 0.0466(18) Uani 0.459(8) 1 d PRU . 2
H5_18 H 0.1765 0.1524 0.4852 0.056 Uiso 0.459(8) 1 d PR . 2
C6_18 C 0.1885(3) 0.3130(3) 0.50514(14) 0.0486(19) Uani 0.459(8) 1 d PRU . 2
H6_18 H 0.2472 0.3197 0.4719 0.058 Uiso 0.459(8) 1 d PR . 2
C7_18 C 0.1431(3) 0.4021(3) 0.54706(14) 0.0443(16) Uani 0.459(8) 1 d PRU . 2
H7_18 H 0.1721 0.4701 0.5425 0.053 Uiso 0.459(8) 1 d PR . 2
C8_18 C 0.0570(3) 0.3933(3) 0.59506(14) 0.0405(15) Uani 0.459(8) 1 d PRU . 2
H8_18 H 0.0273 0.4552 0.6231 0.049 Uiso 0.459(8) 1 d PR . 2
C1_9 C -0.0531(3) 0.7803(3) 0.71167(14) 0.087(3) Uani 0.592(10) 1 d PRU A 1
H1_9 H -0.1016 0.7563 0.7516 0.104 Uiso 0.592(10) 1 d PR A 1
C2_9 C 0.0012(3) 0.6966(3) 0.66715(14) 0.086(3) Uani 0.592(10) 1 d PRU A 1
H2_9 H -0.0056 0.6081 0.6728 0.103 Uiso 0.592(10) 1 d PR A 1
C3_9 C 0.0641(3) 0.7276(3) 0.61535(14) 0.087(3) Uani 0.592(10) 1 d PRU A 1
H3_9 H 0.1059 0.6631 0.5810 0.105 Uiso 0.592(10) 1 d PR A 1
C4_9 C 0.0728(3) 0.8423(3) 0.60808(14) 0.089(3) Uani 0.592(10) 1 d PRU A 1
H4_9 H 0.1213 0.8662 0.5681 0.106 Uiso 0.592(10) 1 d PR A 1
C5_9 C 0.0186(3) 0.9260(3) 0.65260(14) 0.088(3) Uani 0.592(10) 1 d PRU A 1
H5_9 H 0.0253 1.0145 0.6470 0.106 Uiso 0.592(10) 1 d PR A 1
C6_9 C -0.0444(3) 0.8950(3) 0.70440(14) 0.087(3) Uani 0.592(10) 1 d PRU A 1
H6_9 H -0.0862 0.9595 0.7387 0.104 Uiso 0.592(10) 1 d PR A 1
C1_19 C 0.0858(3) 0.8996(3) 0.56794(14) 0.088(3) Uani 0.408(10) 1 d PRU A 2
H1_19 H 0.1320 0.9340 0.5304 0.106 Uiso 0.408(10) 1 d PR A 2
C2_19 C 0.0588(3) 0.9592(3) 0.62170(14) 0.090(3) Uani 0.408(10) 1 d PRU A 2
H2_19 H 0.0843 1.0396 0.6257 0.108 Uiso 0.408(10) 1 d PR A 2
C3_19 C -0.0011(3) 0.9146(3) 0.67033(14) 0.088(3) Uani 0.408(10) 1 d PRU A 2
H3_19 H -0.0219 0.9606 0.7118 0.106 Uiso 0.408(10) 1 d PR A 2
C4_19 C -0.0341(3) 0.8104(3) 0.66520(14) 0.087(3) Uani 0.408(10) 1 d PRU A 2
H4_19 H -0.0804 0.7761 0.7027 0.105 Uiso 0.408(10) 1 d PR A 2
C5_19 C -0.0072(3) 0.7508(3) 0.61145(14) 0.087(3) Uani 0.408(10) 1 d PRU A 2
H5_19 H -0.0327 0.6704 0.6075 0.104 Uiso 0.408(10) 1 d PR A 2
C6_19 C 0.0528(3) 0.7954(3) 0.56281(14) 0.088(3) Uani 0.408(10) 1 d PRU A 2
H6_19 H 0.0735 0.7494 0.5213 0.106 Uiso 0.408(10) 1 d PR A 2

loop_
_atom_site_aniso_label
_atom_site_aniso_U_11
_atom_site_aniso_U_22
_atom_site_aniso_U_33
_atom_site_aniso_U_23
_atom_site_aniso_U_13
_atom_site_aniso_U_12
Cr1 0.0128(5) 0.0177(5) 0.0247(5) 0.0004(4) -0.0009(4) -0.0072(4)
Pt1 0.01646(9) 0.01575(10) 0.01894(10) -0.00314(10) 0.00391(12) -0.00753(7)
P1 0.0114(7) 0.0124(7) 0.0196(7) -0.0032(6) 0.0008(6) -0.0062(6)
P2 0.0248(8) 0.0193(8) 0.0190(8) -0.0006(6) 0.0013(6) -0.0137(7)
C1_1 0.015(3) 0.014(3) 0.024(3) -0.001(2) 0.000(2) -0.012(2)
C2_1 0.014(3) 0.020(3) 0.024(3) -0.002(2) -0.003(2) -0.007(2)
C3_1 0.014(3) 0.017(3) 0.027(3) 0.003(3) 0.007(3) -0.008(2)
C4_1 0.014(3) 0.024(3) 0.025(3) -0.001(3) 0.002(2) -0.007(3)
C5_1 0.017(3) 0.020(3) 0.017(3) -0.001(2) 0.001(2) -0.008(3)
C1_2 0.021(3) 0.018(3) 0.022(3) 0.003(2) -0.005(2) -0.010(3)
C2_2 0.025(4) 0.027(4) 0.032(4) 0.003(3) -0.006(3) -0.013(3)
C3_2 0.024(3) 0.036(4) 0.034(4) 0.014(3) -0.014(3) -0.016(3)
C4_2 0.018(3) 0.034(4) 0.042(4) 0.014(3) -0.005(3) -0.010(3)
C5_2 0.020(3) 0.022(3) 0.044(4) 0.005(3) 0.003(3) -0.003(3)
C6_2 0.025(3) 0.007(3) 0.042(4) 0.007(3) -0.004(3) -0.007(3)
C7_2 0.019(3) 0.017(3) 0.028(3) 0.006(2) 0.001(2) -0.010(3)
C1_3 0.012(3) 0.015(3) 0.018(3) -0.004(2) 0.000(2) -0.005(2)
C2_3 0.015(3) 0.016(3) 0.024(3) -0.002(2) -0.005(2) -0.005(2)
C3_3 0.016(3) 0.016(3) 0.030(3) -0.005(3) -0.003(2) -0.004(2)
C4_3 0.017(3) 0.025(3) 0.028(3) -0.008(3) 0.002(3) -0.011(3)
C5_3 0.013(3) 0.023(3) 0.025(3) -0.003(3) -0.003(2) -0.006(3)
C6_3 0.013(3) 0.018(3) 0.028(4) -0.005(3) 0.000(2) -0.004(2)
C1_4 0.015(3) 0.016(3) 0.022(3) 0.001(2) 0.001(2) -0.006(2)
C2_4 0.021(3) 0.019(3) 0.020(3) 0.001(2) 0.001(2) -0.006(3)
C3_4 0.025(4) 0.018(3) 0.034(4) 0.008(3) -0.006(3) -0.010(3)
C4_4 0.028(4) 0.020(3) 0.037(4) 0.006(3) -0.006(3) -0.013(3)
C5_4 0.022(3) 0.015(3) 0.043(4) -0.002(3) -0.002(3) -0.007(3)
C6_4 0.023(3) 0.012(3) 0.027(3) 0.000(2) -0.002(3) -0.009(2)
C1_5 0.042(4) 0.032(4) 0.014(3) 0.001(3) 0.003(3) -0.024(3)
C2_5 0.060(5) 0.037(5) 0.025(4) -0.004(3) 0.012(3) -0.035(4)
C3_5 0.093(8) 0.060(6) 0.028(4) -0.022(4) 0.023(5) -0.056(6)
C4_5 0.135(11) 0.054(6) 0.044(6) -0.030(5) 0.036(6) -0.064(7)
C5_5 0.103(8) 0.046(5) 0.035(5) -0.016(4) 0.020(5) -0.053(6)
C6_5 0.056(5) 0.020(3) 0.026(4) -0.009(3) 0.006(3) -0.025(3)
C1_6 0.030(4) 0.017(3) 0.023(3) 0.001(3) 0.000(3) -0.013(3)
C2_6 0.040(4) 0.020(3) 0.027(4) 0.003(3) 0.002(3) -0.022(3)
C3_6 0.043(4) 0.024(4) 0.039(4) -0.003(3) 0.015(3) -0.019(3)
C4_6 0.050(5) 0.029(4) 0.051(5) 0.019(4) 0.016(4) -0.012(4)
C5_6 0.045(5) 0.043(5) 0.038(5) 0.016(4) -0.002(4) -0.021(4)
C6_6 0.032(4) 0.037(4) 0.045(5) 0.012(4) -0.006(3) -0.019(4)
C1_7 0.013(3) 0.021(3) 0.024(3) -0.004(3) 0.002(2) -0.011(3)
C2_7 0.023(3) 0.025(4) 0.025(3) -0.005(3) 0.007(3) -0.012(3)
C3_7 0.019(3) 0.020(3) 0.031(4) -0.007(3) 0.004(3) -0.011(3)
C4_7 0.024(3) 0.031(4) 0.031(4) -0.002(3) 0.004(3) -0.013(3)
C5_7 0.024(3) 0.032(4) 0.028(4) 0.002(3) -0.003(3) -0.010(3)
C6_7 0.020(3) 0.018(3) 0.039(4) -0.003(3) 0.000(3) -0.004(3)
C7_7 0.023(3) 0.029(4) 0.040(4) 0.000(3) 0.010(3) -0.006(3)
C8_7 0.025(3) 0.029(3) 0.032(4) -0.002(3) 0.005(3) -0.003(3)
C1_8 0.010(3) 0.012(3) 0.021(3) 0.006(3) -0.009(2) -0.002(3)
C2_8 0.018(3) 0.029(3) 0.026(3) 0.004(2) -0.005(2) -0.007(2)
C3_8 0.025(3) 0.045(3) 0.030(3) 0.003(2) 0.002(2) -0.012(2)
C4_8 0.032(3) 0.053(3) 0.037(3) 0.000(3) 0.007(2) -0.011(3)
C5_8 0.038(3) 0.062(3) 0.042(3) 0.000(3) 0.011(3) -0.014(3)
C6_8 0.035(3) 0.063(3) 0.040(3) 0.003(3) 0.010(3) -0.018(3)
C7_8 0.034(3) 0.058(3) 0.042(3) 0.007(3) 0.011(3) -0.016(3)
C8_8 0.032(3) 0.052(3) 0.039(3) 0.006(3) 0.009(2) -0.014(3)
C1_18 0.015(3) 0.028(4) 0.026(3) 0.008(3) -0.006(3) -0.008(3)
C2_18 0.017(3) 0.029(3) 0.025(3) 0.005(3) -0.005(2) -0.006(3)
C3_18 0.025(3) 0.044(3) 0.031(3) 0.005(2) 0.002(2) -0.010(2)
C4_18 0.030(3) 0.051(3) 0.033(3) 0.002(3) 0.005(3) -0.008(3)
C5_18 0.036(3) 0.060(3) 0.037(3) 0.002(3) 0.008(3) -0.009(3)
C6_18 0.037(3) 0.064(4) 0.040(3) 0.003(3) 0.011(3) -0.013(3)
C7_18 0.032(3) 0.059(3) 0.040(3) 0.006(3) 0.012(3) -0.016(3)
C8_18 0.030(3) 0.052(3) 0.038(3) 0.006(3) 0.009(2) -0.015(3)
C1_9 0.083(6) 0.065(5) 0.100(7) -0.006(5) -0.016(6) -0.009(5)
C2_9 0.082(6) 0.065(5) 0.101(7) -0.007(5) -0.017(5) -0.011(5)
C3_9 0.082(6) 0.066(5) 0.101(7) -0.006(5) -0.017(5) -0.010(5)
C4_9 0.083(6) 0.068(5) 0.103(7) -0.005(5) -0.016(5) -0.010(4)
C5_9 0.083(6) 0.067(5) 0.103(7) -0.006(5) -0.016(5) -0.012(4)
C6_9 0.083(6) 0.066(5) 0.101(7) -0.008(5) -0.017(5) -0.012(5)
C1_19 0.083(6) 0.067(5) 0.103(7) -0.004(5) -0.017(6) -0.012(5)
C2_19 0.085(6) 0.069(5) 0.104(7) -0.005(5) -0.015(6) -0.011(5)
C3_19 0.083(6) 0.067(5) 0.103(7) -0.008(5) -0.016(5) -0.012(4)
C4_19 0.083(6) 0.066(5) 0.102(7) -0.007(5) -0.017(5) -0.010(4)
C5_19 0.081(6) 0.066(5) 0.102(7) -0.007(5) -0.017(5) -0.011(5)
C6_19 0.082(6) 0.067(5) 0.103(7) -0.005(5) -0.017(6) -0.010(5)

loop_
_atom_type_symbol
_atom_type_description
_atom_type_scat_dispersion_real
_atom_type_scat_dispersion_imag
_atom_type_scat_source
C C 0.0033 0.0016 'International Tables Vol C Tables 4.2.6.8 and 6.1.1.4'
H H 0.0000 0.0000 'International Tables Vol C Tables 4.2.6.8 and 6.1.1.4'
P P 0.1023 0.0942 'International Tables Vol C Tables 4.2.6.8 and 6.1.1.4'
Cr Cr 0.3209 0.6236 'International Tables Vol C Tables 4.2.6.8 and 6.1.1.4'
Pt Pt -1.7033 8.3905 'International Tables Vol C Tables 4.2.6.8 and 6.1.1.4'

loop_
_geom_angle_atom_site_label_1
_geom_angle_atom_site_label_2
_geom_angle_atom_site_label_3
_geom_angle
_geom_angle_site_symmetry_1
_geom_angle_site_symmetry_3
C7_2 Cr1 C1_2 38.7(2) . .
C7_2 Cr1 C6_2 37.9(2) . .
C1_2 Cr1 C6_2 72.5(3) . .
C7_2 Cr1 C3_2 94.1(3) . .
C1_2 Cr1 C3_2 72.3(3) . .
C6_2 Cr1 C3_2 93.6(3) . .
C7_2 Cr1 C4_2 93.9(3) . .
C1_2 Cr1 C4_2 94.7(3) . .
C6_2 Cr1 C4_2 71.5(3) . .
C3_2 Cr1 C4_2 37.8(3) . .
C7_2 Cr1 C2_2 72.1(3) . .
C1_2 Cr1 C2_2 38.1(2) . .
C6_2 Cr1 C2_2 94.0(3) . .
C3_2 Cr1 C2_2 38.2(3) . .
C4_2 Cr1 C2_2 71.9(3) . .
C7_2 Cr1 C5_2 72.4(3) . .
C1_2 Cr1 C5_2 95.5(3) . .
C6_2 Cr1 C5_2 38.5(3) . .
C3_2 Cr1 C5_2 71.4(3) . .
C4_2 Cr1 C5_2 37.5(3) . .
C2_2 Cr1 C5_2 94.3(3) . .
C4_1 Cr1 C1_1 63.9(2) . .
C4_1 Cr1 C2_1 63.6(2) . .
C1_1 Cr1 C2_1 38.5(2) . .
C4_1 Cr1 C5_1 37.9(2) . .
C1_1 Cr1 C5_1 37.9(2) . .
C2_1 Cr1 C5_1 63.4(2) . .
C4_1 Cr1 C3_1 38.0(2) . .
C1_1 Cr1 C3_1 64.2(2) . .
C2_1 Cr1 C3_1 38.0(2) . .
C5_1 Cr1 C3_1 63.4(2) . .
C1_8 Pt1 P1 166.63(10) 1_655 .
C1_7 Pt1 P1 86.55(18) . .
C1_18 Pt1 P1 166.90(10) 1_655 .
C1_8 Pt1 P2 88.78(10) 1_655 .
C1_7 Pt1 P2 165.82(18) . .
C1_18 Pt1 P2 80.70(10) 1_655 .
P1 Pt1 P2 103.85(6) . .
C1_1 P1 Pt1 123.3(2) . .
C1_4 P1 Pt1 113.1(2) . .
C1_3 P1 Pt1 111.7(2) . .
C1_2 P2 Pt1 120.0(2) . .
C1_6 P2 Pt1 114.0(2) . .
C1_5 P2 Pt1 109.4(3) . .
C5_1 C1_1 C2_1 106.9(5) . .
C5_1 C1_1 P1 128.2(5) . .
C2_1 C1_1 P1 124.2(5) . .
C5_1 C1_1 Cr1 71.3(4) . .
C2_1 C1_1 Cr1 70.9(4) . .
P1 C1_1 Cr1 130.0(3) . .
C3_1 C2_1 C1_1 108.4(5) . .
C3_1 C2_1 Cr1 71.2(4) . .
C1_1 C2_1 Cr1 70.6(4) . .
C3_1 C2_1 H2_1 125.8 . .
C1_1 C2_1 H2_1 125.8 . .
Cr1 C2_1 H2_1 124.0 . .
C4_1 C3_1 C2_1 107.3(6) . .
C4_1 C3_1 Cr1 70.0(4) . .
C2_1 C3_1 Cr1 70.7(4) . .
C4_1 C3_1 H3_1 126.3 . .
C2_1 C3_1 H3_1 126.3 . .
Cr1 C3_1 H3_1 124.5 . .
C5_1 C4_1 C3_1 108.7(6) . .
C5_1 C4_1 Cr1 71.9(4) . .
C3_1 C4_1 Cr1 71.9(4) . .
C5_1 C4_1 H4_1 125.6 . .
C3_1 C4_1 H4_1 125.6 . .
Cr1 C4_1 H4_1 122.2 . .
C4_1 C5_1 C1_1 108.6(6) . .
C4_1 C5_1 Cr1 70.3(4) . .
C1_1 C5_1 Cr1 70.8(4) . .
C4_1 C5_1 H5_1 125.7 . .
C1_1 C5_1 H5_1 125.7 . .
Cr1 C5_1 H5_1 124.9 . .
C2_2 C1_2 C7_2 126.7(6) . .
C2_2 C1_2 P2 120.8(5) . .
C7_2 C1_2 P2 112.3(5) . .
C2_2 C1_2 Cr1 71.3(4) . .
C7_2 C1_2 Cr1 69.9(4) . .
P2 C1_2 Cr1 133.0(3) . .
C1_2 C2_2 C3_2 128.7(7) . .
C1_2 C2_2 Cr1 70.6(4) . .
C3_2 C2_2 Cr1 70.8(4) . .
C1_2 C2_2 H2_2 115.7 . .
C3_2 C2_2 H2_2 115.7 . .
Cr1 C2_2 H2_2 139.8 . .
C4_2 C3_2 C2_2 129.0(7) . .
C4_2 C3_2 Cr1 71.2(4) . .
C2_2 C3_2 Cr1 71.0(4) . .
C4_2 C3_2 H3_2 115.5 . .
C2_2 C3_2 H3_2 115.5 . .
Cr1 C3_2 H3_2 138.7 . .
C5_2 C4_2 C3_2 129.7(7) . .
C5_2 C4_2 Cr1 71.6(4) . .
C3_2 C4_2 Cr1 71.1(4) . .
C5_2 C4_2 H4_2 115.2 . .
C3_2 C4_2 H4_2 115.2 . .
Cr1 C4_2 H4_2 138.9 . .
C4_2 C5_2 C6_2 127.1(7) . .
C4_2 C5_2 Cr1 70.9(4) . .
C6_2 C5_2 Cr1 70.4(4) . .
C4_2 C5_2 H5_2 116.4 . .
C6_2 C5_2 H5_2 116.4 . .
Cr1 C5_2 H5_2 138.2 . .
C7_2 C6_2 C5_2 128.6(7) . .
C7_2 C6_2 Cr1 70.0(4) . .
C5_2 C6_2 Cr1 71.2(4) . .
C7_2 C6_2 H6_2 115.7 . .
C5_2 C6_2 H6_2 115.7 . .
Cr1 C6_2 H6_2 140.1 . .
C6_2 C7_2 C1_2 130.1(6) . .
C6_2 C7_2 Cr1 72.1(4) . .
C1_2 C7_2 Cr1 71.5(4) . .
C6_2 C7_2 H7_2 114.9 . .
C1_2 C7_2 H7_2 114.9 . .
Cr1 C7_2 H7_2 137.9 . .
C2_3 C1_3 C6_3 110.2(5) . .
C2_3 C1_3 P1 111.8(4) . .
C6_3 C1_3 P1 113.3(4) . .
C2_3 C1_3 H1_3 107.1 . .
C6_3 C1_3 H1_3 107.1 . .
P1 C1_3 H1_3 107.1 . .
C3_3 C2_3 C1_3 111.1(5) . .
C3_3 C2_3 H2A_3 109.4 . .
C1_3 C2_3 H2A_3 109.4 . .
C3_3 C2_3 H2B_3 109.4 . .
C1_3 C2_3 H2B_3 109.4 . .
H2A_3 C2_3 H2B_3 108.0 . .
C2_3 C3_3 C4_3 111.7(5) . .
C2_3 C3_3 H3A_3 109.3 . .
C4_3 C3_3 H3A_3 109.3 . .
C2_3 C3_3 H3B_3 109.3 . .
C4_3 C3_3 H3B_3 109.3 . .
H3A_3 C3_3 H3B_3 107.9 . .
C5_3 C4_3 C3_3 110.2(5) . .
C5_3 C4_3 H4A_3 109.6 . .
C3_3 C4_3 H4A_3 109.6 . .
C5_3 C4_3 H4B_3 109.6 . .
C3_3 C4_3 H4B_3 109.6 . .
H4A_3 C4_3 H4B_3 108.1 . .
C4_3 C5_3 C6_3 112.0(5) . .
C4_3 C5_3 H5A_3 109.2 . .
C6_3 C5_3 H5A_3 109.2 . .
C4_3 C5_3 H5B_3 109.2 . .
C6_3 C5_3 H5B_3 109.2 . .
H5A_3 C5_3 H5B_3 107.9 . .
C5_3 C6_3 C1_3 110.4(5) . .
C5_3 C6_3 H6A_3 109.6 . .
C1_3 C6_3 H6A_3 109.6 . .
C5_3 C6_3 H6B_3 109.6 . .
C1_3 C6_3 H6B_3 109.6 . .
H6A_3 C6_3 H6B_3 108.1 . .
C6_4 C1_4 C2_4 110.1(5) . .
C6_4 C1_4 P1 113.2(4) . .
C2_4 C1_4 P1 114.3(4) . .
C6_4 C1_4 H1_4 106.2 . .
C2_4 C1_4 H1_4 106.2 . .
P1 C1_4 H1_4 106.2 . .
C3_4 C2_4 C1_4 110.1(5) . .
C3_4 C2_4 H2A_4 109.6 . .
C1_4 C2_4 H2A_4 109.6 . .
C3_4 C2_4 H2B_4 109.6 . .
C1_4 C2_4 H2B_4 109.6 . .
H2A_4 C2_4 H2B_4 108.1 . .
C2_4 C3_4 C4_4 111.2(6) . .
C2_4 C3_4 H3A_4 109.4 . .
C4_4 C3_4 H3A_4 109.4 . .
C2_4 C3_4 H3B_4 109.4 . .
C4_4 C3_4 H3B_4 109.4 . .
H3A_4 C3_4 H3B_4 108.0 . .
C5_4 C4_4 C3_4 111.1(6) . .
C5_4 C4_4 H4A_4 109.4 . .
C3_4 C4_4 H4A_4 109.4 . .
C5_4 C4_4 H4B_4 109.4 . .
C3_4 C4_4 H4B_4 109.4 . .
H4A_4 C4_4 H4B_4 108.0 . .
C4_4 C5_4 C6_4 111.4(6) . .
C4_4 C5_4 H5A_4 109.3 . .
C6_4 C5_4 H5A_4 109.3 . .
C4_4 C5_4 H5B_4 109.3 . .
C6_4 C5_4 H5B_4 109.3 . .
H5A_4 C5_4 H5B_4 108.0 . .
C1_4 C6_4 C5_4 110.4(5) . .
C1_4 C6_4 H6A_4 109.6 . .
C5_4 C6_4 H6A_4 109.6 . .
C1_4 C6_4 H6B_4 109.6 . .
C5_4 C6_4 H6B_4 109.6 . .
H6A_4 C6_4 H6B_4 108.1 . .
C6_5 C1_5 C2_5 109.4(6) . .
C6_5 C1_5 P2 111.6(4) . .
C2_5 C1_5 P2 113.4(5) . .
C6_5 C1_5 H1_5 107.4 . .
C2_5 C1_5 H1_5 107.4 . .
P2 C1_5 H1_5 107.4 . .
C1_5 C2_5 C3_5 109.9(7) . .
C1_5 C2_5 H2A_5 109.7 . .
C3_5 C2_5 H2A_5 109.7 . .
C1_5 C2_5 H2B_5 109.7 . .
C3_5 C2_5 H2B_5 109.7 . .
H2A_5 C2_5 H2B_5 108.2 . .
C4_5 C3_5 C2_5 111.8(7) . .
C4_5 C3_5 H3A_5 109.2 . .
C2_5 C3_5 H3A_5 109.2 . .
C4_5 C3_5 H3B_5 109.2 . .
C2_5 C3_5 H3B_5 109.2 . .
H3A_5 C3_5 H3B_5 107.9 . .
C5_5 C4_5 C3_5 111.5(9) . .
C5_5 C4_5 H4A_5 109.3 . .
C3_5 C4_5 H4A_5 109.3 . .
C5_5 C4_5 H4B_5 109.3 . .
C3_5 C4_5 H4B_5 109.3 . .
H4A_5 C4_5 H4B_5 108.0 . .
C4_5 C5_5 C6_5 111.0(8) . .
C4_5 C5_5 H5A_5 109.4 . .
C6_5 C5_5 H5A_5 109.4 . .
C4_5 C5_5 H5B_5 109.4 . .
C6_5 C5_5 H5B_5 109.4 . .
H5A_5 C5_5 H5B_5 108.0 . .
C1_5 C6_5 C5_5 111.3(6) . .
C1_5 C6_5 H6A_5 109.4 . .
C5_5 C6_5 H6A_5 109.4 . .
C1_5 C6_5 H6B_5 109.4 . .
C5_5 C6_5 H6B_5 109.4 . .
H6A_5 C6_5 H6B_5 108.0 . .
C2_6 C1_6 C6_6 110.3(6) . .
C2_6 C1_6 P2 113.5(4) . .
C6_6 C1_6 P2 113.2(5) . .
C2_6 C1_6 H1_6 106.4 . .
C6_6 C1_6 H1_6 106.4 . .
P2 C1_6 H1_6 106.4 . .
C1_6 C2_6 C3_6 110.0(6) . .
C1_6 C2_6 H2A_6 109.7 . .
C3_6 C2_6 H2A_6 109.7 . .
C1_6 C2_6 H2B_6 109.7 . .
C3_6 C2_6 H2B_6 109.7 . .
H2A_6 C2_6 H2B_6 108.2 . .
C4_6 C3_6 C2_6 111.0(6) . .
C4_6 C3_6 H3A_6 109.4 . .
C2_6 C3_6 H3A_6 109.4 . .
C4_6 C3_6 H3B_6 109.4 . .
C2_6 C3_6 H3B_6 109.4 . .
H3A_6 C3_6 H3B_6 108.0 . .
C3_6 C4_6 C5_6 110.4(7) . .
C3_6 C4_6 H4A_6 109.6 . .
C5_6 C4_6 H4A_6 109.6 . .
C3_6 C4_6 H4B_6 109.6 . .
C5_6 C4_6 H4B_6 109.6 . .
H4A_6 C4_6 H4B_6 108.1 . .
C4_6 C5_6 C6_6 110.6(7) . .
C4_6 C5_6 H5A_6 109.5 . .
C6_6 C5_6 H5A_6 109.5 . .
C4_6 C5_6 H5B_6 109.5 . .
C6_6 C5_6 H5B_6 109.5 . .
H5A_6 C5_6 H5B_6 108.1 . .
C5_6 C6_6 C1_6 109.8(6) . .
C5_6 C6_6 H6A_6 109.7 . .
C1_6 C6_6 H6A_6 109.7 . .
C5_6 C6_6 H6B_6 109.7 . .
C1_6 C6_6 H6B_6 109.7 . .
H6A_6 C6_6 H6B_6 108.2 . .
C2_7 C1_7 Pt1 168.4(6) . .
C1_7 C2_7 C3_7 175.7(7) . .
C4_7 C3_7 C8_7 119.0(6) . .
C4_7 C3_7 C2_7 122.0(6) . .
C8_7 C3_7 C2_7 119.0(6) . .
C3_7 C4_7 C5_7 119.9(6) . .
C3_7 C4_7 H4_7 120.0 . .
C5_7 C4_7 H4_7 120.0 . .
C6_7 C5_7 C4_7 121.5(7) . .
C6_7 C5_7 H5_7 119.3 . .
C4_7 C5_7 H5_7 119.3 . .
C5_7 C6_7 C7_7 118.0(6) . .
C5_7 C6_7 H6_7 121.0 . .
C7_7 C6_7 H6_7 121.0 . .
C8_7 C7_7 C6_7 121.8(6) . .
C8_7 C7_7 H7_7 119.1 . .
C6_7 C7_7 H7_7 119.1 . .
C7_7 C8_7 C3_7 119.9(5) . .
C7_7 C8_7 H8_7 120.0 . .
C3_7 C8_7 H8_7 120.0 . .
C2_8 C1_8 Pt1 177.10(9) . 1_455
C1_8 C2_8 C3_8 175.8 . .
C4_8 C3_8 C8_8 118.8 . .
C4_8 C3_8 C2_8 122.1 . .
C8_8 C3_8 C2_8 119.1 . .
C3_8 C4_8 C5_8 120.1 . .
C3_8 C4_8 H4_8 119.9 . .
C5_8 C4_8 H4_8 119.9 . .
C6_8 C5_8 C4_8 121.2 . .
C6_8 C5_8 H5_8 119.4 . .
C4_8 C5_8 H5_8 119.4 . .
C5_8 C6_8 C7_8 118.3 . .
C5_8 C6_8 H6_8 120.9 . .
C7_8 C6_8 H6_8 120.9 . .
C8_8 C7_8 C6_8 121.1 . .
C8_8 C7_8 H7_8 119.4 . .
C6_8 C7_8 H7_8 119.4 . .
C7_8 C8_8 C3_8 120.5 . .
C7_8 C8_8 H8_8 119.7 . .
C3_8 C8_8 H8_8 119.7 . .
C2_18 C1_18 Pt1 162.47(9) . 1_455
C1_18 C2_18 C3_18 175.8 . .
C4_18 C3_18 C8_18 118.8 . .
C4_18 C3_18 C2_18 122.1 . .
C8_18 C3_18 C2_18 119.1 . .
C3_18 C4_18 C5_18 120.1 . .
C3_18 C4_18 H4_18 119.9 . .
C5_18 C4_18 H4_18 119.9 . .
C6_18 C5_18 C4_18 121.2 . .
C6_18 C5_18 H5_18 119.4 . .
C4_18 C5_18 H5_18 119.4 . .
C5_18 C6_18 C7_18 118.3 . .
C5_18 C6_18 H6_18 120.9 . .
C7_18 C6_18 H6_18 120.8 . .
C8_18 C7_18 C6_18 121.1 . .
C8_18 C7_18 H7_18 119.4 . .
C6_18 C7_18 H7_18 119.4 . .
C7_18 C8_18 C3_18 120.5 . .
C7_18 C8_18 H8_18 119.7 . .
C3_18 C8_18 H8_18 119.7 . .
C2_9 C1_9 C6_9 120.0 . .
C2_9 C1_9 H1_9 120.0 . .
C6_9 C1_9 H1_9 120.0 . .
C1_9 C2_9 C3_9 120.0 . .
C1_9 C2_9 H2_9 120.0 . .
C3_9 C2_9 H2_9 120.0 . .
C4_9 C3_9 C2_9 120.0 . .
C4_9 C3_9 H3_9 120.0 . .
C2_9 C3_9 H3_9 120.0 . .
C5_9 C4_9 C3_9 120.0 . .
C5_9 C4_9 H4_9 120.0 . .
C3_9 C4_9 H4_9 120.0 . .
C4_9 C5_9 C6_9 120.0 . .
C4_9 C5_9 H5_9 120.0 . .
C6_9 C5_9 H5_9 120.0 . .
C1_9 C6_9 C5_9 120.0 . .
C1_9 C6_9 H6_9 120.0 . .
C5_9 C6_9 H6_9 120.0 . .
C6_19 C1_19 C2_19 120.0 . .
C6_19 C1_19 H1_19 120.0 . .
C2_19 C1_19 H1_19 120.0 . .
C3_19 C2_19 C1_19 120.0 . .
C3_19 C2_19 H2_19 120.0 . .
C1_19 C2_19 H2_19 120.0 . .
C2_19 C3_19 C4_19 120.0 . .
C2_19 C3_19 H3_19 120.0 . .
C4_19 C3_19 H3_19 120.0 . .
C5_19 C4_19 C3_19 120.0 . .
C5_19 C4_19 H4_19 120.0 . .
C3_19 C4_19 H4_19 120.0 . .
C4_19 C5_19 C6_19 120.0 . .
C4_19 C5_19 H5_19 120.0 . .
C6_19 C5_19 H5_19 120.0 . .
C1_19 C6_19 C5_19 120.0 . .
C1_19 C6_19 H6_19 120.0 . .
C5_19 C6_19 H6_19 120.0 . .

loop_
_geom_bond_atom_site_label_1
_geom_bond_atom_site_label_2
_geom_bond_distance
_geom_bond_site_symmetry_2
Cr1 C7_2 2.132(6) .
Cr1 C1_2 2.153(7) .
Cr1 C6_2 2.159(6) .
Cr1 C3_2 2.159(7) .
Cr1 C4_2 2.161(7) .
Cr1 C4_1 2.161(7) .
Cr1 C2_2 2.163(7) .
Cr1 C5_2 2.169(7) .
Cr1 C1_1 2.175(6) .
Cr1 C2_1 2.180(6) .
Cr1 C5_1 2.182(6) .
Cr1 C3_1 2.186(6) .
Pt1 C1_8 1.971(3) 1_655
Pt1 C1_7 2.021(6) .
Pt1 C1_18 2.071(3) 1_655
Pt1 P1 2.3035(16) .
Pt1 P2 2.3193(18) .
P1 C1_1 1.819(6) .
P1 C1_4 1.842(6) .
P1 C1_3 1.868(6) .
P2 C1_2 1.850(7) .
P2 C1_6 1.852(7) .
P2 C1_5 1.855(7) .
C1_1 C5_1 1.417(8) .
C1_1 C2_1 1.436(8) .
C2_1 C3_1 1.422(9) .
C2_1 H2_1 0.9500 .
C3_1 C4_1 1.416(9) .
C3_1 H3_1 0.9500 .
C4_1 C5_1 1.410(9) .
C4_1 H4_1 0.9500 .
C5_1 H5_1 0.9500 .
C1_2 C2_2 1.408(9) .
C1_2 C7_2 1.418(9) .
C2_2 C3_2 1.415(10) .
C2_2 H2_2 0.9500 .
C3_2 C4_2 1.398(11) .
C3_2 H3_2 0.9500 .
C4_2 C5_2 1.393(11) .
C4_2 H4_2 0.9500 .
C5_2 C6_2 1.426(10) .
C5_2 H5_2 0.9500 .
C6_2 C7_2 1.394(9) .
C6_2 H6_2 0.9500 .
C7_2 H7_2 0.9500 .
C1_3 C2_3 1.529(9) .
C1_3 C6_3 1.541(8) .
C1_3 H1_3 1.0000 .
C2_3 C3_3 1.528(8) .
C2_3 H2A_3 0.9900 .
C2_3 H2B_3 0.9900 .
C3_3 C4_3 1.531(9) .
C3_3 H3A_3 0.9900 .
C3_3 H3B_3 0.9900 .
C4_3 C5_3 1.511(9) .
C4_3 H4A_3 0.9900 .
C4_3 H4B_3 0.9900 .
C5_3 C6_3 1.526(9) .
C5_3 H5A_3 0.9900 .
C5_3 H5B_3 0.9900 .
C6_3 H6A_3 0.9900 .
C6_3 H6B_3 0.9900 .
C1_4 C6_4 1.529(8) .
C1_4 C2_4 1.536(8) .
C1_4 H1_4 1.0000 .
C2_4 C3_4 1.530(9) .
C2_4 H2A_4 0.9900 .
C2_4 H2B_4 0.9900 .
C3_4 C4_4 1.531(10) .
C3_4 H3A_4 0.9900 .
C3_4 H3B_4 0.9900 .
C4_4 C5_4 1.525(10) .
C4_4 H4A_4 0.9900 .
C4_4 H4B_4 0.9900 .
C5_4 C6_4 1.534(9) .
C5_4 H5A_4 0.9900 .
C5_4 H5B_4 0.9900 .
C6_4 H6A_4 0.9900 .
C6_4 H6B_4 0.9900 .
C1_5 C6_5 1.531(10) .
C1_5 C2_5 1.535(10) .
C1_5 H1_5 1.0000 .
C2_5 C3_5 1.540(11) .
C2_5 H2A_5 0.9900 .
C2_5 H2B_5 0.9900 .
C3_5 C4_5 1.519(13) .
C3_5 H3A_5 0.9900 .
C3_5 H3B_5 0.9900 .
C4_5 C5_5 1.516(13) .
C4_5 H4A_5 0.9900 .
C4_5 H4B_5 0.9900 .
C5_5 C6_5 1.536(10) .
C5_5 H5A_5 0.9900 .
C5_5 H5B_5 0.9900 .
C6_5 H6A_5 0.9900 .
C6_5 H6B_5 0.9900 .
C1_6 C2_6 1.530(9) .
C1_6 C6_6 1.544(10) .
C1_6 H1_6 1.0000 .
C2_6 C3_6 1.544(9) .
C2_6 H2A_6 0.9900 .
C2_6 H2B_6 0.9900 .
C3_6 C4_6 1.516(12) .
C3_6 H3A_6 0.9900 .
C3_6 H3B_6 0.9900 .
C4_6 C5_6 1.534(13) .
C4_6 H4A_6 0.9900 .
C4_6 H4B_6 0.9900 .
C5_6 C6_6 1.540(10) .
C5_6 H5A_6 0.9900 .
C5_6 H5B_6 0.9900 .
C6_6 H6A_6 0.9900 .
C6_6 H6B_6 0.9900 .
C1_7 C2_7 1.200(9) .
C2_7 C3_7 1.437(10) .
C3_7 C4_7 1.389(10) .
C3_7 C8_7 1.409(7) .
C4_7 C5_7 1.399(10) .
C4_7 H4_7 0.9500 .
C5_7 C6_7 1.381(10) .
C5_7 H5_7 0.9500 .
C6_7 C7_7 1.399(10) .
C6_7 H6_7 0.9500 .
C7_7 C8_7 1.373(8) .
C7_7 H7_7 0.9500 .
C8_7 H8_7 0.9500 .
C1_8 C2_8 1.1963 .
C1_8 Pt1 1.971(3) 1_455
C2_8 C3_8 1.4440 .
C3_8 C4_8 1.3910 .
C3_8 C8_8 1.3972 .
C4_8 C5_8 1.3926 .
C4_8 H4_8 0.9500 .
C5_8 C6_8 1.3835 .
C5_8 H5_8 0.9500 .
C6_8 C7_8 1.3937 .
C6_8 H6_8 0.9499 .
C7_8 C8_8 1.3774 .
C7_8 H7_8 0.9500 .
C8_8 H8_8 0.9500 .
C1_18 C2_18 1.1963 .
C1_18 Pt1 2.071(3) 1_455
C2_18 C3_18 1.4440 .
C3_18 C4_18 1.3910 .
C3_18 C8_18 1.3972 .
C4_18 C5_18 1.3926 .
C4_18 H4_18 0.9500 .
C5_18 C6_18 1.3835 .
C5_18 H5_18 0.9500 .
C6_18 C7_18 1.3937 .
C6_18 H6_18 0.9499 .
C7_18 C8_18 1.3774 .
C7_18 H7_18 0.9500 .
C8_18 H8_18 0.9500 .
C1_9 C2_9 1.4000 .
C1_9 C6_9 1.4000 .
C1_9 H1_9 1.0800 .
C2_9 C3_9 1.4000 .
C2_9 H2_9 1.0800 .
C3_9 C4_9 1.4000 .
C3_9 H3_9 1.0800 .
C4_9 C5_9 1.4000 .
C4_9 H4_9 1.0800 .
C5_9 C6_9 1.4000 .
C5_9 H5_9 1.0800 .
C6_9 H6_9 1.0800 .
C1_19 C6_19 1.4000 .
C1_19 C2_19 1.4000 .
C1_19 H1_19 1.0800 .
C2_19 C3_19 1.4000 .
C2_19 H2_19 1.0800 .
C3_19 C4_19 1.4000 .
C3_19 H3_19 1.0800 .
C4_19 C5_19 1.4000 .
C4_19 H4_19 1.0800 .
C5_19 C6_19 1.4000 .
C5_19 H5_19 1.0800 .
C6_19 H6_19 1.0800 .

loop_
_geom_torsion_atom_site_label_1
_geom_torsion_atom_site_label_2
_geom_torsion_atom_site_label_3
_geom_torsion_atom_site_label_4
_geom_torsion
P2 Pt1 P1 C1_1 7.9(2)
P2 Pt1 P1 C1_4 130.9(2)
P2 Pt1 P1 C1_3 -114.0(2)
P1 Pt1 P2 C1_2 16.9(2)
P1 Pt1 P2 C1_6 138.5(2)
P1 Pt1 P2 C1_5 -106.5(2)
Pt1 P1 C1_1 C5_1 -126.9(5)
Pt1 P1 C1_1 C2_1 63.5(6)
Pt1 P1 C1_1 Cr1 -29.6(5)
C4_1 Cr1 C1_1 C5_1 -36.7(4)
C2_1 Cr1 C1_1 C5_1 -116.3(5)
C3_1 Cr1 C1_1 C5_1 -79.2(4)
C4_1 Cr1 C1_1 C2_1 79.6(4)
C5_1 Cr1 C1_1 C2_1 116.3(5)
C3_1 Cr1 C1_1 C2_1 37.1(3)
C4_1 Cr1 C1_1 P1 -161.4(5)
C2_1 Cr1 C1_1 P1 119.0(6)
C5_1 Cr1 C1_1 P1 -124.7(6)
C3_1 Cr1 C1_1 P1 156.1(5)
C5_1 C1_1 C2_1 C3_1 1.0(7)
P1 C1_1 C2_1 C3_1 172.5(5)
Cr1 C1_1 C2_1 C3_1 -61.6(4)
C5_1 C1_1 C2_1 Cr1 62.6(4)
P1 C1_1 C2_1 Cr1 -125.9(5)
C4_1 Cr1 C2_1 C3_1 37.6(4)
C1_1 Cr1 C2_1 C3_1 118.2(5)
C5_1 Cr1 C2_1 C3_1 80.1(4)
C4_1 Cr1 C2_1 C1_1 -80.6(4)
C5_1 Cr1 C2_1 C1_1 -38.1(3)
C3_1 Cr1 C2_1 C1_1 -118.2(5)
C1_1 C2_1 C3_1 C4_1 0.3(7)
Cr1 C2_1 C3_1 C4_1 -60.8(4)
C1_1 C2_1 C3_1 Cr1 61.1(4)
C1_1 Cr1 C3_1 C4_1 80.0(4)
C2_1 Cr1 C3_1 C4_1 117.5(5)
C5_1 Cr1 C3_1 C4_1 37.5(4)
C4_1 Cr1 C3_1 C2_1 -117.5(5)
C1_1 Cr1 C3_1 C2_1 -37.6(4)
C5_1 Cr1 C3_1 C2_1 -80.0(4)
C2_1 C3_1 C4_1 C5_1 -1.6(7)
Cr1 C3_1 C4_1 C5_1 -62.9(5)
C2_1 C3_1 C4_1 Cr1 61.3(4)
C1_1 Cr1 C4_1 C5_1 36.8(4)
C2_1 Cr1 C4_1 C5_1 79.9(4)
C3_1 Cr1 C4_1 C5_1 117.5(5)
C1_1 Cr1 C4_1 C3_1 -80.7(4)
C2_1 Cr1 C4_1 C3_1 -37.6(4)
C5_1 Cr1 C4_1 C3_1 -117.5(5)
C3_1 C4_1 C5_1 C1_1 2.3(7)
Cr1 C4_1 C5_1 C1_1 -60.6(4)
C3_1 C4_1 C5_1 Cr1 62.9(5)
C2_1 C1_1 C5_1 C4_1 -2.0(7)
P1 C1_1 C5_1 C4_1 -173.0(5)
Cr1 C1_1 C5_1 C4_1 60.3(5)
C2_1 C1_1 C5_1 Cr1 -62.4(4)
P1 C1_1 C5_1 Cr1 126.6(5)
C1_1 Cr1 C5_1 C4_1 -119.0(5)
C2_1 Cr1 C5_1 C4_1 -80.4(4)
C3_1 Cr1 C5_1 C4_1 -37.6(4)
C4_1 Cr1 C5_1 C1_1 119.0(5)
C2_1 Cr1 C5_1 C1_1 38.6(3)
C3_1 Cr1 C5_1 C1_1 81.3(4)
Pt1 P2 C1_2 C2_2 -120.6(5)
Pt1 P2 C1_2 C7_2 54.8(5)
Pt1 P2 C1_2 Cr1 -27.9(5)
C7_2 Cr1 C1_2 C2_2 -142.8(6)
C6_2 Cr1 C1_2 C2_2 -121.3(4)
C3_2 Cr1 C1_2 C2_2 -21.6(4)
C4_2 Cr1 C1_2 C2_2 -52.4(4)
C5_2 Cr1 C1_2 C2_2 -90.0(4)
C6_2 Cr1 C1_2 C7_2 21.5(4)
C3_2 Cr1 C1_2 C7_2 121.2(4)
C4_2 Cr1 C1_2 C7_2 90.4(4)
C2_2 Cr1 C1_2 C7_2 142.8(6)
C5_2 Cr1 C1_2 C7_2 52.7(4)
C7_2 Cr1 C1_2 P2 102.1(6)
C6_2 Cr1 C1_2 P2 123.6(5)
C3_2 Cr1 C1_2 P2 -136.7(5)
C4_2 Cr1 C1_2 P2 -167.5(5)
C2_2 Cr1 C1_2 P2 -115.1(6)
C5_2 Cr1 C1_2 P2 154.8(5)
C7_2 C1_2 C2_2 C3_2 -2.0(12)
P2 C1_2 C2_2 C3_2 172.7(6)
Cr1 C1_2 C2_2 C3_2 43.2(7)
C7_2 C1_2 C2_2 Cr1 -45.1(6)
P2 C1_2 C2_2 Cr1 129.5(5)
C7_2 Cr1 C2_2 C1_2 23.4(4)
C6_2 Cr1 C2_2 C1_2 54.8(4)
C3_2 Cr1 C2_2 C1_2 145.5(6)
C4_2 Cr1 C2_2 C1_2 123.9(5)
C5_2 Cr1 C2_2 C1_2 93.4(4)
C7_2 Cr1 C2_2 C3_2 -122.1(5)
C1_2 Cr1 C2_2 C3_2 -145.5(6)
C6_2 Cr1 C2_2 C3_2 -90.8(4)
C4_2 Cr1 C2_2 C3_2 -21.7(4)
C5_2 Cr1 C2_2 C3_2 -52.2(4)
C1_2 C2_2 C3_2 C4_2 1.1(13)
Cr1 C2_2 C3_2 C4_2 44.2(7)
C1_2 C2_2 C3_2 Cr1 -43.1(7)
C7_2 Cr1 C3_2 C4_2 -91.2(4)
C1_2 Cr1 C3_2 C4_2 -123.5(5)
C6_2 Cr1 C3_2 C4_2 -53.2(4)
C2_2 Cr1 C3_2 C4_2 -145.0(6)
C5_2 Cr1 C3_2 C4_2 -21.2(4)
C7_2 Cr1 C3_2 C2_2 53.9(4)
C1_2 Cr1 C3_2 C2_2 21.5(4)
C6_2 Cr1 C3_2 C2_2 91.9(4)
C4_2 Cr1 C3_2 C2_2 145.0(6)
C5_2 Cr1 C3_2 C2_2 123.8(5)
C2_2 C3_2 C4_2 C5_2 -0.2(13)
Cr1 C3_2 C4_2 C5_2 44.0(7)
C2_2 C3_2 C4_2 Cr1 -44.2(7)
C7_2 Cr1 C4_2 C5_2 -54.1(5)
C1_2 Cr1 C4_2 C5_2 -92.9(5)
C6_2 Cr1 C4_2 C5_2 -23.1(4)
C3_2 Cr1 C4_2 C5_2 -145.7(7)
C2_2 Cr1 C4_2 C5_2 -123.8(5)
C7_2 Cr1 C4_2 C3_2 91.6(4)
C1_2 Cr1 C4_2 C3_2 52.8(4)
C6_2 Cr1 C4_2 C3_2 122.6(5)
C2_2 Cr1 C4_2 C3_2 21.9(4)
C5_2 Cr1 C4_2 C3_2 145.7(7)
C3_2 C4_2 C5_2 C6_2 1.1(13)
Cr1 C4_2 C5_2 C6_2 44.9(7)
C3_2 C4_2 C5_2 Cr1 -43.8(7)
C7_2 Cr1 C5_2 C4_2 122.0(5)
C1_2 Cr1 C5_2 C4_2 90.6(5)
C6_2 Cr1 C5_2 C4_2 143.3(7)
C3_2 Cr1 C5_2 C4_2 21.3(4)
C2_2 Cr1 C5_2 C4_2 52.4(5)
C7_2 Cr1 C5_2 C6_2 -21.3(4)
C1_2 Cr1 C5_2 C6_2 -52.7(5)
C3_2 Cr1 C5_2 C6_2 -122.0(5)
C4_2 Cr1 C5_2 C6_2 -143.3(7)
C2_2 Cr1 C5_2 C6_2 -90.9(5)
C4_2 C5_2 C6_2 C7_2 -2.4(12)
Cr1 C5_2 C6_2 C7_2 42.7(7)
C4_2 C5_2 C6_2 Cr1 -45.1(7)
C1_2 Cr1 C6_2 C7_2 -21.9(4)
C3_2 Cr1 C6_2 C7_2 -92.0(4)
C4_2 Cr1 C6_2 C7_2 -123.1(5)
C2_2 Cr1 C6_2 C7_2 -53.7(4)
C5_2 Cr1 C6_2 C7_2 -145.7(7)
C7_2 Cr1 C6_2 C5_2 145.7(7)
C1_2 Cr1 C6_2 C5_2 123.9(5)
C3_2 Cr1 C6_2 C5_2 53.7(5)
C4_2 Cr1 C6_2 C5_2 22.6(5)
C2_2 Cr1 C6_2 C5_2 92.0(5)
C5_2 C6_2 C7_2 C1_2 1.8(12)
Cr1 C6_2 C7_2 C1_2 44.8(7)
C5_2 C6_2 C7_2 Cr1 -43.1(7)
C2_2 C1_2 C7_2 C6_2 0.6(11)
P2 C1_2 C7_2 C6_2 -174.4(6)
Cr1 C1_2 C7_2 C6_2 -45.0(7)
C2_2 C1_2 C7_2 Cr1 45.6(6)
P2 C1_2 C7_2 Cr1 -129.4(4)
C1_2 Cr1 C7_2 C6_2 145.4(6)
C3_2 Cr1 C7_2 C6_2 90.6(4)
C4_2 Cr1 C7_2 C6_2 52.7(4)
C2_2 Cr1 C7_2 C6_2 122.3(5)
C5_2 Cr1 C7_2 C6_2 21.6(4)
C6_2 Cr1 C7_2 C1_2 -145.4(6)
C3_2 Cr1 C7_2 C1_2 -54.8(4)
C4_2 Cr1 C7_2 C1_2 -92.6(4)
C2_2 Cr1 C7_2 C1_2 -23.1(4)
C5_2 Cr1 C7_2 C1_2 -123.8(4)
Pt1 P1 C1_3 C2_3 52.5(4)
Pt1 P1 C1_3 C6_3 -72.7(4)
C6_3 C1_3 C2_3 C3_3 -55.9(7)
P1 C1_3 C2_3 C3_3 177.2(4)
C1_3 C2_3 C3_3 C4_3 55.9(7)
C2_3 C3_3 C4_3 C5_3 -55.4(7)
C3_3 C4_3 C5_3 C6_3 56.5(7)
C4_3 C5_3 C6_3 C1_3 -57.5(7)
C2_3 C1_3 C6_3 C5_3 56.4(7)
P1 C1_3 C6_3 C5_3 -177.6(4)
Pt1 P1 C1_4 C6_4 -57.0(5)
Pt1 P1 C1_4 C2_4 175.8(4)
C6_4 C1_4 C2_4 C3_4 58.7(7)
P1 C1_4 C2_4 C3_4 -172.6(4)
C1_4 C2_4 C3_4 C4_4 -57.2(7)
C2_4 C3_4 C4_4 C5_4 55.3(8)
C3_4 C4_4 C5_4 C6_4 -54.8(7)
C2_4 C1_4 C6_4 C5_4 -58.2(7)
P1 C1_4 C6_4 C5_4 172.5(4)
C4_4 C5_4 C6_4 C1_4 56.5(7)
Pt1 P2 C1_5 C6_5 51.2(6)
Pt1 P2 C1_5 C2_5 -72.9(6)
C6_5 C1_5 C2_5 C3_5 58.1(9)
P2 C1_5 C2_5 C3_5 -176.7(6)
C1_5 C2_5 C3_5 C4_5 -56.9(12)
C2_5 C3_5 C4_5 C5_5 54.9(14)
C3_5 C4_5 C5_5 C6_5 -54.0(13)
C2_5 C1_5 C6_5 C5_5 -58.5(9)
P2 C1_5 C6_5 C5_5 175.2(6)
C4_5 C5_5 C6_5 C1_5 56.5(12)
Pt1 P2 C1_6 C2_6 -56.2(6)
Pt1 P2 C1_6 C6_6 177.1(5)
C6_6 C1_6 C2_6 C3_6 -57.8(8)
P2 C1_6 C2_6 C3_6 174.0(5)
C1_6 C2_6 C3_6 C4_6 57.8(8)
C2_6 C3_6 C4_6 C5_6 -57.5(8)
C3_6 C4_6 C5_6 C6_6 57.7(9)
C4_6 C5_6 C6_6 C1_6 -57.7(9)
C2_6 C1_6 C6_6 C5_6 58.0(8)
P2 C1_6 C6_6 C5_6 -173.6(6)
P1 Pt1 C1_7 C2_7 117(3)
P2 Pt1 C1_7 C2_7 -21(3)
C8_7 C3_7 C4_7 C5_7 0.3(10)
C2_7 C3_7 C4_7 C5_7 178.8(6)
C3_7 C4_7 C5_7 C6_7 -0.2(11)
C4_7 C5_7 C6_7 C7_7 0.5(11)
C5_7 C6_7 C7_7 C8_7 -0.9(10)
C6_7 C7_7 C8_7 C3_7 1.1(9)
C4_7 C3_7 C8_7 C7_7 -0.8(8)
C2_7 C3_7 C8_7 C7_7 -179.3(6)
C8_8 C3_8 C4_8 C5_8 -0.3
C2_8 C3_8 C4_8 C5_8 178.8
C3_8 C4_8 C5_8 C6_8 -0.2
C4_8 C5_8 C6_8 C7_8 0.6
C5_8 C6_8 C7_8 C8_8 -0.5
C6_8 C7_8 C8_8 C3_8 0.0
C4_8 C3_8 C8_8 C7_8 0.4
C2_8 C3_8 C8_8 C7_8 -178.7
C8_18 C3_18 C4_18 C5_18 -0.3
C2_18 C3_18 C4_18 C5_18 178.8
C3_18 C4_18 C5_18 C6_18 -0.2
C4_18 C5_18 C6_18 C7_18 0.6
C5_18 C6_18 C7_18 C8_18 -0.5
C6_18 C7_18 C8_18 C3_18 0.0
C4_18 C3_18 C8_18 C7_18 0.4
C2_18 C3_18 C8_18 C7_18 -178.7
C6_9 C1_9 C2_9 C3_9 0.0
C1_9 C2_9 C3_9 C4_9 0.0
C2_9 C3_9 C4_9 C5_9 0.0
C3_9 C4_9 C5_9 C6_9 0.0
C2_9 C1_9 C6_9 C5_9 0.0
C4_9 C5_9 C6_9 C1_9 0.0
C6_19 C1_19 C2_19 C3_19 0.0
C1_19 C2_19 C3_19 C4_19 0.0
C2_19 C3_19 C4_19 C5_19 0.0
C3_19 C4_19 C5_19 C6_19 0.0
C2_19 C1_19 C6_19 C5_19 0.0
C4_19 C5_19 C6_19 C1_19 0.0
